data_7250558
loop_
_publ_author_name
'Zhang, Guang-yang'
'Sun, Ying'
'Zhang, Zhong'
'Wang, Xiu-li'

_publ_section_title
;
 Modulating central metals in 2D POMOFs for enhanced photocatalytic
 reduction of Cr(vi), oxidation of CEES and decolorization of MB
;
_journal_issue 26
_journal_name_full CrystEngComm
_journal_page_first 4547
_journal_page_last 4554
_journal_paper_doi 10.1039/D5CE00354G
_journal_volume 27
_journal_year 2025
_chemical_formula_moiety 'Mo4 O13, C36 H28 Fe N4 O4, 2(H2 O)'
_chemical_formula_sum 'C36 H32 Fe Mo4 N4 O19'
_chemical_formula_weight 1264.26
_space_group_crystal_system triclinic
_space_group_IT_number 2
_space_group_name_Hall '-P 1'
_space_group_name_H-M_alt 'P -1'
_atom_sites_solution_hydrogens mixed
_atom_sites_solution_primary iterative
_audit_creation_date 2025-05-16
_audit_creation_method
;
Olex2 1.3
(compiled 2020.11.12 svn.r5f609507 for OlexSys, GUI svn.r6408)
;
_audit_update_record
;
2025-05-17 deposited with the CCDC.	2025-05-27 downloaded from the CCDC.
;
_cell_angle_alpha 62.9040(10)
_cell_angle_beta 67.2300(10)
_cell_angle_gamma 69.8270(10)
_cell_formula_units_Z 2
_cell_length_a 12.6641(8)
_cell_length_b 14.0351(9)
_cell_length_c 14.9858(10)
_cell_measurement_reflns_used 5261
_cell_measurement_temperature 273.15
_cell_measurement_theta_max 28.31
_cell_measurement_theta_min 2.68
_cell_volume 2139.9(2)
_computing_cell_refinement 'SAINT V8.18C (?, 2016)'
_computing_data_reduction 'SAINT V8.18C (?, 2016)'
_computing_molecular_graphics 'Olex2 1.3 (Dolomanov et al., 2009)'
_computing_publication_material 'Olex2 1.3 (Dolomanov et al., 2009)'
_computing_structure_refinement 'SHELXL 2018/3 (Sheldrick, 2015)'
_computing_structure_solution 'olex2.solve 1.3 (Bourhis et al., 2015)'
_diffrn_ambient_temperature 273.15
_diffrn_measured_fraction_theta_full 0.999
_diffrn_measured_fraction_theta_max 0.989
_diffrn_measurement_device_type 'Bruker APEX-II CCD'
_diffrn_measurement_method '\f and \w scans'
_diffrn_radiation_type MoK\a
_diffrn_radiation_wavelength 0.71073
_diffrn_reflns_av_R_equivalents 0.0185
_diffrn_reflns_av_unetI/netI 0.0419
_diffrn_reflns_Laue_measured_fraction_full 0.999
_diffrn_reflns_Laue_measured_fraction_max 0.989
_diffrn_reflns_limit_h_max 16
_diffrn_reflns_limit_h_min -10
_diffrn_reflns_limit_k_max 18
_diffrn_reflns_limit_k_min -17
_diffrn_reflns_limit_l_max 20
_diffrn_reflns_limit_l_min -18
_diffrn_reflns_number 15845
_diffrn_reflns_point_group_measured_fraction_full 0.999
_diffrn_reflns_point_group_measured_fraction_max 0.989
_diffrn_reflns_theta_full 25.242
_diffrn_reflns_theta_max 28.382
_diffrn_reflns_theta_min 1.588
_diffrn_source_current 30.0
_diffrn_source_power 1.2
_diffrn_source_voltage 40.0
_diffrn_standards_number 0
_exptl_absorpt_coefficient_mu 1.553
_exptl_absorpt_correction_type none
_exptl_crystal_density_diffrn 1.962
_exptl_crystal_description block
_exptl_crystal_F_000 1244
_exptl_crystal_size_max 0.24
_exptl_crystal_size_mid 0.22
_exptl_crystal_size_min 0.2
_refine_diff_density_max 0.544
_refine_diff_density_min -0.713
_refine_diff_density_rms 0.095
_refine_ls_extinction_method none
_refine_ls_goodness_of_fit_ref 1.016
_refine_ls_hydrogen_treatment constr
_refine_ls_matrix_type full
_refine_ls_number_parameters 583
_refine_ls_number_reflns 10603
_refine_ls_number_restraints 0
_refine_ls_restrained_S_all 1.016
_refine_ls_R_factor_all 0.0479
_refine_ls_R_factor_gt 0.0312
_refine_ls_shift/su_max 0.001
_refine_ls_shift/su_mean 0.000
_refine_ls_structure_factor_coef Fsqd
_refine_ls_weighting_details 'w=1/[\s^2^(Fo^2^)+(0.0325P)^2^+0.3564P] where P=(Fo^2^+2Fc^2^)/3'
_refine_ls_weighting_scheme calc
_refine_ls_wR_factor_gt 0.0668
_refine_ls_wR_factor_ref 0.0730
_reflns_Friedel_coverage 0.000
_reflns_number_gt 8226
_reflns_number_total 10603
_reflns_threshold_expression 'I > 2\s(I)'
_cod_data_source_file d5ce00354g2.cif
_cod_data_source_block 1_CCDC1
_cod_depositor_comments 'Adding full bibliography for 7250556--7250558.cif.'
_cod_database_code 7250558
_shelx_shelxl_version_number 2018/3
_shelx_space_group_comment
;
The symmetry employed for this shelxl refinement is uniquely defined
by the following loop, which should always be used as a source of
symmetry information in preference to the above space-group names.
They are only intended as comments.
;
_olex2_refinement_description
;
1.a Free rotating group:
 O17(H17A,H17B), O9(H9A,H9B)
1.b Secondary CH2 refined with riding coordinates:
 C21(H21A,H21B), C27(H27A,H27B)
1.c Aromatic/amide H refined with riding coordinates:
 C4(H4), C8(H8), C16(H16), C24(H24), C28(H28), C30(H30), C32(H32), C34(H34),
 C36(H36), C9(H9), C19(H19), C11(H11), C23(H23), C3(H3), C25(H25), C13(H13),
 C7(H7), C29(H29), C15(H15), C31(H31), C2(H2), C33(H33), C17(H17), C35(H35)
;
_smtbx_masks_void_probe_radius 1.2
_smtbx_masks_void_truncation_radius 1.2
_olex2_submission_special_instructions 'No special instructions were received'

loop_
_space_group_symop_operation_xyz
'x, y, z'
'-x, -y, -z'

loop_
_atom_site_label
_atom_site_type_symbol
_atom_site_fract_x
_atom_site_fract_y
_atom_site_fract_z
_atom_site_U_iso_or_equiv
_atom_site_adp_type
_atom_site_occupancy
_atom_site_site_symmetry_order
_atom_site_calc_flag
_atom_site_refinement_flags_posn
_atom_site_refinement_flags_adp
_atom_site_refinement_flags_occupancy
_atom_site_disorder_assembly
_atom_site_disorder_group
Mo2 Mo 0.54163(2) 0.10303(2) 0.01894(2) 0.02087(6) Uani 1 1 d . . . . .
Mo4 Mo 0.34208(2) 0.19904(2) -0.15839(2) 0.02717(7) Uani 1 1 d . . . . .
Mo1 Mo 0.21694(2) 0.09831(2) 0.10036(2) 0.02702(7) Uani 1 1 d . . . . .
Mo3 Mo 0.63074(2) 0.11505(2) -0.25805(2) 0.02809(7) Uani 1 1 d . . . . .
Fe1 Fe 0.11330(3) 0.37130(3) 0.48046(3) 0.02147(9) Uani 1 1 d . . . . .
O6 O 0.23869(17) 0.11447(16) -0.03955(16) 0.0268(5) Uani 1 1 d . . . . .
O8 O 0.39984(18) 0.15472(17) -0.00258(16) 0.0281(5) Uani 1 1 d . . . . .
O1 O 0.29167(18) 0.30117(18) 0.47702(18) 0.0330(5) Uani 1 1 d . . . . .
O4 O 0.03210(18) 0.64227(18) 0.53755(17) 0.0312(5) Uani 1 1 d . . . . .
O10 O 0.53818(18) -0.01936(16) 0.13183(16) 0.0289(5) Uani 1 1 d . . . . .
O12 O 0.64690(18) 0.07187(17) -0.09001(16) 0.0283(5) Uani 1 1 d . . . . .
O3 O 0.1356(2) 0.50611(18) 0.48345(18) 0.0352(5) Uani 1 1 d . . . . .
O16 O 0.49986(18) 0.21979(16) -0.21543(16) 0.0278(5) Uani 1 1 d . . . . .
O18 O 0.29252(18) 0.03679(18) 0.20844(17) 0.0313(5) Uani 1 1 d . . . . .
O2 O 0.21154(18) 0.20428(19) 0.45059(19) 0.0357(5) Uani 1 1 d . . . . .
O5 O 0.3143(2) 0.18973(19) -0.25603(18) 0.0381(6) Uani 1 1 d . . . . .
O11 O 0.2709(2) 0.32662(18) -0.1597(2) 0.0402(6) Uani 1 1 d . . . . .
O14 O 0.10181(19) 0.03480(19) 0.15979(18) 0.0368(5) Uani 1 1 d . . . . .
O13 O 0.5792(2) 0.19877(19) 0.03535(19) 0.0394(6) Uani 1 1 d . . . . .
N1 N 1.0428(2) 0.3032(2) -0.3485(2) 0.0273(6) Uani 1 1 d . . . . .
N4 N 0.4552(2) 0.5363(2) 0.77395(19) 0.0250(5) Uani 1 1 d . . . . .
O7 O 0.1583(2) 0.22785(19) 0.0977(2) 0.0450(6) Uani 1 1 d . . . . .
N2 N 0.8212(2) 0.0565(2) 0.19450(18) 0.0251(5) Uani 1 1 d . . . . .
N3 N 0.1717(2) 0.4446(2) 1.3048(2) 0.0290(6) Uani 1 1 d . . . . .
O15 O 0.6015(2) 0.1175(2) -0.35995(19) 0.0471(6) Uani 1 1 d . . . . .
O19 O 0.7403(2) 0.1836(2) -0.31212(18) 0.0435(6) Uani 1 1 d . . . . .
C1 C 0.2263(2) 0.5694(2) 0.5525(2) 0.0213(6) Uani 1 1 d . . . . .
C4 C 0.4022(3) 0.4702(2) 0.6056(2) 0.0249(6) Uani 1 1 d . . . . .
H4 H 0.459662 0.406797 0.618584 0.030 Uiso 1 1 calc R U . . .
C6 C 0.6488(3) 0.0573(2) 0.3457(2) 0.0238(6) Uani 1 1 d . . . . .
C8 C 0.3127(2) 0.4757(2) 0.5706(2) 0.0224(6) Uani 1 1 d . . . . .
H8 H 0.310783 0.416401 0.559388 0.027 Uiso 1 1 calc R U . . .
C10 C 0.3476(3) 0.5078(2) 0.9810(2) 0.0255(6) Uani 1 1 d . . . . .
C12 C 0.4204(2) 0.1622(2) 0.4153(2) 0.0229(6) Uani 1 1 d . . . . .
C14 C 0.8986(2) 0.1658(2) -0.0177(2) 0.0244(6) Uani 1 1 d . . . . .
C16 C 0.6196(3) 0.0945(2) 0.4251(2) 0.0248(6) Uani 1 1 d . . . . .
H16 H 0.676272 0.083671 0.455700 0.030 Uiso 1 1 calc R U . . .
C18 C 0.4062(3) 0.5589(2) 0.6211(2) 0.0242(6) Uani 1 1 d . . . . .
C20 C 0.1245(3) 0.5724(2) 0.5221(2) 0.0225(6) Uani 1 1 d . . . . .
C22 C 0.2839(3) 0.4909(2) 1.0916(2) 0.0269(7) Uani 1 1 d . . . . .
C24 C 0.5065(3) 0.1477(2) 0.4592(2) 0.0241(6) Uani 1 1 d . . . . .
H24 H 0.487938 0.173953 0.511445 0.029 Uiso 1 1 calc R U . . .
C26 C 0.9439(3) 0.2194(2) -0.1324(2) 0.0253(6) Uani 1 1 d . . . . .
C28 C 0.4303(3) 0.4385(3) 0.8434(2) 0.0313(7) Uani 1 1 d . . . . .
H28 H 0.449902 0.380871 0.821520 0.038 Uiso 1 1 calc R U . . .
C30 C 0.3809(3) 0.6062(2) 0.9083(3) 0.0300(7) Uani 1 1 d . . . . .
H30 H 0.368198 0.662884 0.929613 0.036 Uiso 1 1 calc R U . . .
C32 C 0.2949(3) 0.5459(3) 1.1437(2) 0.0290(7) Uani 1 1 d . . . . .
H32 H 0.339444 0.599649 1.108279 0.035 Uiso 1 1 calc R U . . .
C34 C 0.8638(3) 0.0668(2) 0.0229(2) 0.0286(7) Uani 1 1 d . . . . .
H34 H 0.866397 0.036560 -0.021899 0.034 Uiso 1 1 calc R U . . .
C36 C 0.8938(3) 0.2078(3) 0.0523(2) 0.0305(7) Uani 1 1 d . . . . .
H36 H 0.916486 0.273709 0.027886 0.037 Uiso 1 1 calc R U . . .
C9 C 0.2382(3) 0.5194(3) 1.2500(2) 0.0282(7) Uani 1 1 d . . . . .
H9 H 0.247221 0.555874 1.284241 0.034 Uiso 1 1 calc R U . . .
C19 C 0.4492(3) 0.1212(2) 0.3383(2) 0.0273(7) Uani 1 1 d . . . . .
H19 H 0.391649 0.128143 0.310440 0.033 Uiso 1 1 calc R U . . .
C5 C 0.3000(3) 0.2243(3) 0.4506(2) 0.0275(7) Uani 1 1 d . . . . .
C21 C 0.5023(3) 0.5520(3) 0.6608(2) 0.0296(7) Uani 1 1 d . . . . .
H21A H 0.565833 0.491189 0.651857 0.036 Uiso 1 1 calc R U . . .
H21B H 0.532684 0.618640 0.621248 0.036 Uiso 1 1 calc R U . . .
C11 C 0.9104(3) 0.2003(3) -0.2001(2) 0.0322(7) Uani 1 1 d . . . . .
H11 H 0.853623 0.159237 -0.173780 0.039 Uiso 1 1 calc R U . . .
C23 C 0.8258(3) 0.0138(3) 0.1287(2) 0.0289(7) Uani 1 1 d . . . . .
H23 H 0.802881 -0.052342 0.155189 0.035 Uiso 1 1 calc R U . . .
C3 C 0.9612(3) 0.2420(3) -0.3056(2) 0.0309(7) Uani 1 1 d . . . . .
H3 H 0.938242 0.227403 -0.349223 0.037 Uiso 1 1 calc R U . . .
C25 C 1.0718(3) 0.3242(3) -0.2836(2) 0.0307(7) Uani 1 1 d . . . . .
H25 H 1.126542 0.367987 -0.312249 0.037 Uiso 1 1 calc R U . . .
C13 C 0.5628(3) 0.0702(3) 0.3029(2) 0.0286(7) Uani 1 1 d . . . . .
H13 H 0.581691 0.044423 0.250249 0.034 Uiso 1 1 calc R U . . .
C27 C 0.7738(3) 0.0000(3) 0.3087(2) 0.0292(7) Uani 1 1 d . . . . .
H27A H 0.822046 0.000319 0.345409 0.035 Uiso 1 1 calc R U . . .
H27B H 0.775591 -0.075423 0.323977 0.035 Uiso 1 1 calc R U . . .
C7 C 1.0256(3) 0.2851(3) -0.1762(2) 0.0291(7) Uani 1 1 d . . . . .
H7 H 1.048708 0.302321 -0.134453 0.035 Uiso 1 1 calc R U . . .
C29 C 0.3763(3) 0.4234(3) 0.9463(3) 0.0342(8) Uani 1 1 d . . . . .
H29 H 0.358606 0.355727 0.993457 0.041 Uiso 1 1 calc R U . . .
C15 C 0.4324(3) 0.6194(3) 0.8052(2) 0.0291(7) Uani 1 1 d . . . . .
H15 H 0.451772 0.686029 0.756586 0.035 Uiso 1 1 calc R U . . .
C31 C 0.2308(3) 0.6590(3) 0.5665(3) 0.0339(8) Uani 1 1 d . . . . .
H31 H 0.173227 0.722413 0.553671 0.041 Uiso 1 1 calc R U . . .
C2 C 0.8554(3) 0.1514(3) 0.1573(3) 0.0324(7) Uani 1 1 d . . . . .
H2 H 0.852949 0.179337 0.203864 0.039 Uiso 1 1 calc R U . . .
C33 C 0.2104(3) 0.4160(3) 1.1488(3) 0.0373(8) Uani 1 1 d . . . . .
H33 H 0.197833 0.379488 1.116522 0.045 Uiso 1 1 calc R U . . .
C17 C 0.3210(3) 0.6534(3) 0.5997(3) 0.0361(8) Uani 1 1 d . . . . .
H17 H 0.324737 0.713978 0.607784 0.043 Uiso 1 1 calc R U . . .
C35 C 0.1568(3) 0.3962(3) 1.2527(3) 0.0380(8) Uani 1 1 d . . . . .
H35 H 0.107318 0.346609 1.288810 0.046 Uiso 1 1 calc R U . . .
O17 O 0.1410(3) 0.0780(4) 0.3965(4) 0.1002(14) Uani 1 1 d G . . . .
H17A H 0.170878 0.106526 0.417911 0.150 Uiso 1 1 d G U . . .
H17B H 0.183676 0.077568 0.336651 0.150 Uiso 1 1 d G U . . .
O9 O -0.0911(3) 0.0961(4) 0.3990(5) 0.1188(16) Uani 1 1 d G . . . .
H9A H -0.056540 0.148050 0.353777 0.178 Uiso 1 1 d G U . . .
H9B H -0.035916 0.040677 0.411935 0.178 Uiso 1 1 d G U . . .

loop_
_atom_site_aniso_label
_atom_site_aniso_U_11
_atom_site_aniso_U_22
_atom_site_aniso_U_33
_atom_site_aniso_U_23
_atom_site_aniso_U_13
_atom_site_aniso_U_12
Mo2 0.02482(14) 0.01967(13) 0.02233(13) -0.00850(10) -0.00931(10) -0.00520(10)
Mo4 0.02713(15) 0.02250(14) 0.03041(15) -0.00306(11) -0.01313(12) -0.00692(11)
Mo1 0.02488(14) 0.02783(14) 0.03001(15) -0.01322(12) -0.00796(11) -0.00340(11)
Mo3 0.02841(15) 0.03580(16) 0.02245(14) -0.01020(12) -0.00909(11) -0.00782(11)
Fe1 0.0193(2) 0.0263(2) 0.0221(2) -0.01117(18) -0.00581(17) -0.00525(17)
O6 0.0277(12) 0.0256(11) 0.0282(11) -0.0060(9) -0.0119(9) -0.0074(9)
O8 0.0281(12) 0.0281(11) 0.0282(11) -0.0092(9) -0.0094(9) -0.0056(9)
O1 0.0273(12) 0.0348(13) 0.0401(13) -0.0207(11) -0.0098(10) -0.0001(9)
O4 0.0215(11) 0.0459(14) 0.0335(12) -0.0221(11) -0.0078(9) -0.0049(10)
O10 0.0330(12) 0.0270(11) 0.0256(11) -0.0096(9) -0.0106(9) -0.0025(9)
O12 0.0291(12) 0.0321(12) 0.0239(11) -0.0093(9) -0.0091(9) -0.0057(9)
O3 0.0456(14) 0.0327(13) 0.0418(14) -0.0160(11) -0.0223(11) -0.0099(10)
O16 0.0282(12) 0.0247(11) 0.0290(11) -0.0037(9) -0.0101(9) -0.0099(9)
O18 0.0292(12) 0.0387(13) 0.0305(12) -0.0198(10) -0.0066(10) -0.0042(10)
O2 0.0224(12) 0.0422(14) 0.0460(14) -0.0194(11) -0.0076(10) -0.0083(10)
O5 0.0387(14) 0.0400(14) 0.0356(13) -0.0043(11) -0.0193(11) -0.0113(11)
O11 0.0331(13) 0.0274(12) 0.0526(16) -0.0077(11) -0.0133(11) -0.0057(10)
O14 0.0278(12) 0.0408(14) 0.0399(14) -0.0132(11) -0.0074(10) -0.0095(10)
O13 0.0480(15) 0.0352(13) 0.0491(15) -0.0209(12) -0.0167(12) -0.0135(11)
N1 0.0251(14) 0.0293(14) 0.0272(14) -0.0090(11) -0.0099(11) -0.0043(11)
N4 0.0250(13) 0.0351(14) 0.0205(13) -0.0090(11) -0.0081(10) -0.0124(11)
O7 0.0443(15) 0.0340(13) 0.0584(17) -0.0252(13) -0.0131(13) -0.0002(11)
N2 0.0182(13) 0.0301(14) 0.0188(12) -0.0079(11) 0.0005(10) -0.0036(10)
N3 0.0317(15) 0.0331(15) 0.0247(13) -0.0109(12) -0.0085(11) -0.0085(11)
O15 0.0543(17) 0.0643(18) 0.0342(14) -0.0203(13) -0.0207(12) -0.0130(13)
O19 0.0357(14) 0.0571(16) 0.0341(14) -0.0068(12) -0.0072(11) -0.0223(12)
C1 0.0203(15) 0.0266(15) 0.0180(14) -0.0078(12) -0.0039(11) -0.0082(12)
C4 0.0226(15) 0.0294(16) 0.0188(14) -0.0080(12) -0.0040(12) -0.0043(12)
C6 0.0224(15) 0.0248(15) 0.0174(14) -0.0050(12) -0.0010(12) -0.0063(12)
C8 0.0247(15) 0.0250(15) 0.0201(14) -0.0097(12) -0.0045(12) -0.0082(12)
C10 0.0287(17) 0.0284(16) 0.0210(15) -0.0078(13) -0.0084(13) -0.0077(12)
C12 0.0227(15) 0.0213(14) 0.0203(14) -0.0057(12) -0.0006(12) -0.0084(12)
C14 0.0145(14) 0.0306(16) 0.0240(15) -0.0098(13) -0.0031(12) -0.0028(12)
C16 0.0232(16) 0.0257(15) 0.0263(16) -0.0092(13) -0.0082(13) -0.0052(12)
C18 0.0230(15) 0.0331(17) 0.0184(14) -0.0087(12) -0.0031(12) -0.0122(12)
C20 0.0257(16) 0.0262(15) 0.0161(14) -0.0035(12) -0.0069(12) -0.0107(12)
C22 0.0290(17) 0.0302(16) 0.0239(15) -0.0113(13) -0.0088(13) -0.0054(13)
C24 0.0296(17) 0.0241(15) 0.0208(15) -0.0102(12) -0.0076(13) -0.0047(12)
C26 0.0218(15) 0.0251(15) 0.0245(15) -0.0070(12) -0.0045(12) -0.0050(12)
C28 0.0392(19) 0.0321(17) 0.0288(17) -0.0146(14) -0.0074(14) -0.0121(14)
C30 0.0348(18) 0.0248(16) 0.0338(18) -0.0133(14) -0.0104(14) -0.0056(13)
C32 0.0289(17) 0.0301(17) 0.0309(17) -0.0125(14) -0.0079(14) -0.0082(13)
C34 0.0286(17) 0.0312(17) 0.0260(16) -0.0118(13) -0.0046(13) -0.0080(13)
C36 0.0332(18) 0.0273(16) 0.0310(17) -0.0104(14) -0.0055(14) -0.0104(13)
C9 0.0300(17) 0.0320(17) 0.0303(17) -0.0178(14) -0.0108(14) -0.0036(13)
C19 0.0232(16) 0.0349(17) 0.0272(16) -0.0128(14) -0.0081(13) -0.0068(13)
C5 0.0258(17) 0.0286(16) 0.0208(15) -0.0045(13) -0.0052(13) -0.0049(13)
C21 0.0279(17) 0.045(2) 0.0191(15) -0.0122(14) -0.0027(13) -0.0157(14)
C11 0.0359(19) 0.0324(18) 0.0284(17) -0.0046(14) -0.0084(14) -0.0169(14)
C23 0.0248(16) 0.0293(17) 0.0311(17) -0.0129(14) -0.0026(13) -0.0073(13)
C3 0.0353(19) 0.0326(18) 0.0276(17) -0.0082(14) -0.0109(14) -0.0117(14)
C25 0.0236(16) 0.0391(18) 0.0262(16) -0.0056(14) -0.0051(13) -0.0138(13)
C13 0.0298(17) 0.0361(18) 0.0253(16) -0.0182(14) -0.0036(13) -0.0079(13)
C27 0.0271(17) 0.0340(17) 0.0175(15) -0.0080(13) -0.0030(13) -0.0017(13)
C7 0.0271(17) 0.0371(18) 0.0259(16) -0.0094(14) -0.0082(13) -0.0120(13)
C29 0.049(2) 0.0264(17) 0.0281(17) -0.0068(14) -0.0096(15) -0.0148(15)
C15 0.0361(18) 0.0270(16) 0.0254(16) -0.0062(13) -0.0091(14) -0.0118(13)
C31 0.0344(19) 0.0276(17) 0.048(2) -0.0177(16) -0.0198(16) -0.0015(14)
C2 0.0324(18) 0.0354(18) 0.0337(18) -0.0175(15) -0.0066(15) -0.0084(14)
C33 0.054(2) 0.045(2) 0.0258(17) -0.0147(15) -0.0072(16) -0.0265(17)
C17 0.039(2) 0.0335(18) 0.050(2) -0.0208(16) -0.0165(17) -0.0104(15)
C35 0.049(2) 0.045(2) 0.0275(17) -0.0121(15) -0.0055(16) -0.0256(17)
O17 0.067(2) 0.165(4) 0.122(3) -0.115(3) 0.026(2) -0.057(2)
O9 0.076(3) 0.129(4) 0.183(5) -0.092(4) -0.039(3) -0.006(3)

loop_
_atom_type_symbol
_atom_type_description
_atom_type_scat_dispersion_real
_atom_type_scat_dispersion_imag
_atom_type_scat_source
C C 0.0033 0.0016 'International Tables Vol C Tables 4.2.6.8 and 6.1.1.4'
H H 0.0000 0.0000 'International Tables Vol C Tables 4.2.6.8 and 6.1.1.4'
Fe Fe 0.3463 0.8444 'International Tables Vol C Tables 4.2.6.8 and 6.1.1.4'
Mo Mo -1.6832 0.6857 'International Tables Vol C Tables 4.2.6.8 and 6.1.1.4'
N N 0.0061 0.0033 'International Tables Vol C Tables 4.2.6.8 and 6.1.1.4'
O O 0.0106 0.0060 'International Tables Vol C Tables 4.2.6.8 and 6.1.1.4'

loop_
_geom_angle_atom_site_label_1
_geom_angle_atom_site_label_2
_geom_angle_atom_site_label_3
_geom_angle
_geom_angle_site_symmetry_1
_geom_angle_site_symmetry_3
_geom_angle_publ_flag
O8 Mo2 O12 109.90(10) . . ?
O10 Mo2 O8 108.72(10) . . ?
O10 Mo2 O12 108.55(9) . . ?
O13 Mo2 O8 109.47(10) . . ?
O13 Mo2 O10 110.49(11) . . ?
O13 Mo2 O12 109.69(11) . . ?
O6 Mo4 O8 71.69(8) . . ?
O6 Mo4 O10 79.69(8) . 2_655 ?
O6 Mo4 O16 143.29(9) . . ?
O10 Mo4 O8 76.92(7) 2_655 . ?
O16 Mo4 O8 77.18(8) . . ?
O16 Mo4 O10 74.67(8) . 2_655 ?
O5 Mo4 O6 100.72(10) . . ?
O5 Mo4 O8 163.36(9) . . ?
O5 Mo4 O10 87.25(9) . 2_655 ?
O5 Mo4 O16 103.78(10) . . ?
O5 Mo4 O11 104.93(12) . . ?
O11 Mo4 O6 100.11(10) . . ?
O11 Mo4 O8 91.15(10) . . ?
O11 Mo4 O10 167.56(10) . 2_655 ?
O11 Mo4 O16 99.48(10) . . ?
O6 Mo1 O8 72.98(8) . . ?
O6 Mo1 O12 77.52(8) . 2_655 ?
O8 Mo1 O12 76.62(7) . 2_655 ?
O18 Mo1 O6 143.56(9) . . ?
O18 Mo1 O8 81.49(8) . . ?
O18 Mo1 O12 71.50(8) . 2_655 ?
O14 Mo1 O6 97.90(10) . . ?
O14 Mo1 O8 165.88(9) . . ?
O14 Mo1 O12 91.05(9) . 2_655 ?
O14 Mo1 O18 101.31(10) . . ?
O14 Mo1 O7 104.84(11) . . ?
O7 Mo1 O6 103.04(11) . . ?
O7 Mo1 O8 87.96(10) . . ?
O7 Mo1 O12 163.77(10) . 2_655 ?
O7 Mo1 O18 101.54(11) . . ?
O16 Mo3 O12 80.25(8) . . ?
O16 Mo3 O18 142.06(9) . 2_655 ?
O18 Mo3 O12 72.72(8) 2_655 . ?
O15 Mo3 O12 164.91(11) . . ?
O15 Mo3 O16 101.44(11) . . ?
O15 Mo3 O18 98.33(11) . 2_655 ?
O19 Mo3 O12 89.23(10) . . ?
O19 Mo3 O16 101.59(11) . . ?
O19 Mo3 O18 104.12(11) . 2_655 ?
O19 Mo3 O15 104.96(12) . . ?
O1 Fe1 O2 57.52(8) . . ?
O1 Fe1 N1 96.36(9) . 1_456 ?
O1 Fe1 N3 87.78(9) . 1_554 ?
O4 Fe1 O1 145.15(9) 2_566 . ?
O4 Fe1 O2 87.67(8) 2_566 . ?
O4 Fe1 N1 90.47(9) 2_566 1_456 ?
O4 Fe1 N3 85.64(9) 2_566 1_554 ?
O3 Fe1 O1 88.41(9) . . ?
O3 Fe1 O4 125.54(9) . 2_566 ?
O3 Fe1 O2 144.88(8) . . ?
O3 Fe1 N1 92.16(10) . 1_456 ?
O3 Fe1 N3 88.77(9) . 1_554 ?
N1 Fe1 O2 99.33(9) 1_456 . ?
N1 Fe1 N3 175.78(9) 1_456 1_554 ?
N3 Fe1 O2 82.19(9) 1_554 . ?
Mo4 O6 Mo1 123.28(11) . . ?
Mo2 O8 Mo4 129.56(10) . . ?
Mo2 O8 Mo1 131.51(11) . . ?
Mo1 O8 Mo4 87.69(7) . . ?
C5 O1 Fe1 96.40(19) . . ?
C20 O4 Fe1 117.22(19) . 2_566 ?
Mo2 O10 Mo4 131.30(11) . 2_655 ?
Mo2 O12 Mo1 131.07(10) . 2_655 ?
Mo2 O12 Mo3 130.46(10) . . ?
Mo3 O12 Mo1 88.55(7) . 2_655 ?
C20 O3 Fe1 156.6(2) . . ?
Mo4 O16 Mo3 123.60(11) . . ?
Mo1 O18 Mo3 122.92(11) . 2_655 ?
C5 O2 Fe1 84.21(19) . . ?
C3 N1 Fe1 119.6(2) . 1_654 ?
C25 N1 Fe1 123.4(2) . 1_654 ?
C25 N1 C3 116.9(3) . . ?
C28 N4 C21 118.2(3) . . ?
C28 N4 C15 120.6(3) . . ?
C15 N4 C21 121.1(3) . . ?
C23 N2 C27 119.4(3) . . ?
C23 N2 C2 120.3(3) . . ?
C2 N2 C27 120.3(3) . . ?
C9 N3 Fe1 124.4(2) . 1_556 ?
C9 N3 C35 117.0(3) . . ?
C35 N3 Fe1 117.5(2) . 1_556 ?
C8 C1 C20 119.9(3) . . ?
C8 C1 C31 120.1(3) . . ?
C31 C1 C20 119.9(3) . . ?
C8 C4 H4 119.9 . . ?
C18 C4 H4 119.9 . . ?
C18 C4 C8 120.3(3) . . ?
C16 C6 C13 119.5(3) . . ?
C16 C6 C27 119.6(3) . . ?
C13 C6 C27 120.9(3) . . ?
C1 C8 C4 119.9(3) . . ?
C1 C8 H8 120.1 . . ?
C4 C8 H8 120.1 . . ?
C30 C10 C22 122.8(3) . . ?
C29 C10 C22 119.7(3) . . ?
C29 C10 C30 117.5(3) . . ?
C24 C12 C5 118.9(3) . . ?
C19 C12 C24 119.2(3) . . ?
C19 C12 C5 121.8(3) . . ?
C34 C14 C26 119.2(3) . . ?
C34 C14 C36 118.0(3) . . ?
C36 C14 C26 122.8(3) . . ?
C6 C16 H16 119.8 . . ?
C24 C16 C6 120.4(3) . . ?
C24 C16 H16 119.8 . . ?
C4 C18 C21 120.2(3) . . ?
C17 C18 C4 119.2(3) . . ?
C17 C18 C21 120.7(3) . . ?
O4 C20 C1 117.8(3) . . ?
O3 C20 O4 123.4(3) . . ?
O3 C20 C1 118.8(3) . . ?
C32 C22 C10 122.9(3) . . ?
C32 C22 C33 116.9(3) . . ?
C33 C22 C10 120.2(3) . . ?
C12 C24 H24 119.9 . . ?
C16 C24 C12 120.2(3) . . ?
C16 C24 H24 119.9 . . ?
C11 C26 C14 120.7(3) . . ?
C7 C26 C14 121.7(3) . . ?
C7 C26 C11 117.5(3) . . ?
N4 C28 H28 119.8 . . ?
N4 C28 C29 120.4(3) . . ?
C29 C28 H28 119.8 . . ?
C10 C30 H30 120.0 . . ?
C15 C30 C10 120.1(3) . . ?
C15 C30 H30 120.0 . . ?
C22 C32 H32 120.5 . . ?
C22 C32 C9 119.0(3) . . ?
C9 C32 H32 120.5 . . ?
C14 C34 H34 119.9 . . ?
C23 C34 C14 120.2(3) . . ?
C23 C34 H34 119.9 . . ?
C14 C36 H36 120.2 . . ?
C2 C36 C14 119.5(3) . . ?
C2 C36 H36 120.2 . . ?
N3 C9 C32 123.5(3) . . ?
N3 C9 H9 118.3 . . ?
C32 C9 H9 118.3 . . ?
C12 C19 H19 119.8 . . ?
C13 C19 C12 120.4(3) . . ?
C13 C19 H19 119.8 . . ?
O1 C5 C12 117.4(3) . . ?
O2 C5 O1 121.0(3) . . ?
O2 C5 C12 121.6(3) . . ?
N4 C21 C18 109.6(2) . . ?
N4 C21 H21A 109.7 . . ?
N4 C21 H21B 109.7 . . ?
C18 C21 H21A 109.7 . . ?
C18 C21 H21B 109.7 . . ?
H21A C21 H21B 108.2 . . ?
C26 C11 H11 120.0 . . ?
C3 C11 C26 120.1(3) . . ?
C3 C11 H11 120.0 . . ?
N2 C23 C34 120.7(3) . . ?
N2 C23 H23 119.7 . . ?
C34 C23 H23 119.7 . . ?
N1 C3 C11 122.8(3) . . ?
N1 C3 H3 118.6 . . ?
C11 C3 H3 118.6 . . ?
N1 C25 H25 117.9 . . ?
N1 C25 C7 124.2(3) . . ?
C7 C25 H25 117.9 . . ?
C6 C13 H13 119.9 . . ?
C19 C13 C6 120.2(3) . . ?
C19 C13 H13 119.9 . . ?
N2 C27 C6 110.1(2) . . ?
N2 C27 H27A 109.6 . . ?
N2 C27 H27B 109.6 . . ?
C6 C27 H27A 109.6 . . ?
C6 C27 H27B 109.6 . . ?
H27A C27 H27B 108.1 . . ?
C26 C7 H7 120.8 . . ?
C25 C7 C26 118.4(3) . . ?
C25 C7 H7 120.8 . . ?
C10 C29 H29 119.6 . . ?
C28 C29 C10 120.8(3) . . ?
C28 C29 H29 119.6 . . ?
N4 C15 C30 120.5(3) . . ?
N4 C15 H15 119.8 . . ?
C30 C15 H15 119.8 . . ?
C1 C31 H31 120.2 . . ?
C17 C31 C1 119.6(3) . . ?
C17 C31 H31 120.2 . . ?
N2 C2 C36 121.4(3) . . ?
N2 C2 H2 119.3 . . ?
C36 C2 H2 119.3 . . ?
C22 C33 H33 120.0 . . ?
C35 C33 C22 120.0(3) . . ?
C35 C33 H33 120.0 . . ?
C18 C17 H17 119.5 . . ?
C31 C17 C18 120.9(3) . . ?
C31 C17 H17 119.5 . . ?
N3 C35 C33 123.5(3) . . ?
N3 C35 H35 118.3 . . ?
C33 C35 H35 118.3 . . ?
H17A O17 H17B 109.5 . . ?
H9A O9 H9B 104.5 . . ?

loop_
_geom_bond_atom_site_label_1
_geom_bond_atom_site_label_2
_geom_bond_distance
_geom_bond_site_symmetry_2
_geom_bond_publ_flag
Mo2 O8 1.787(2) . ?
Mo2 O10 1.778(2) . ?
Mo2 O12 1.788(2) . ?
Mo2 O13 1.710(2) . ?
Mo4 O6 1.907(2) . ?
Mo4 O8 2.461(2) . ?
Mo4 O10 2.394(2) 2_655 ?
Mo4 O16 1.913(2) . ?
Mo4 O5 1.699(2) . ?
Mo4 O11 1.699(2) . ?
Mo1 O6 1.920(2) . ?
Mo1 O8 2.400(2) . ?
Mo1 O12 2.448(2) 2_655 ?
Mo1 O18 1.908(2) . ?
Mo1 O14 1.698(2) . ?
Mo1 O7 1.698(2) . ?
Mo3 O12 2.382(2) . ?
Mo3 O16 1.916(2) . ?
Mo3 O18 1.930(2) 2_655 ?
Mo3 O15 1.688(2) . ?
Mo3 O19 1.688(2) . ?
Fe1 O1 2.121(2) . ?
Fe1 O4 2.043(2) 2_566 ?
Fe1 O3 2.029(2) . ?
Fe1 O2 2.399(2) . ?
Fe1 N1 2.206(3) 1_456 ?
Fe1 N3 2.255(3) 1_554 ?
O1 C5 1.269(4) . ?
O4 C20 1.261(3) . ?
O3 C20 1.249(3) . ?
O2 C5 1.246(4) . ?
N1 C3 1.346(4) . ?
N1 C25 1.336(4) . ?
N4 C28 1.345(4) . ?
N4 C21 1.499(4) . ?
N4 C15 1.350(4) . ?
N2 C23 1.343(4) . ?
N2 C27 1.488(4) . ?
N2 C2 1.344(4) . ?
N3 C9 1.332(4) . ?
N3 C35 1.340(4) . ?
C1 C8 1.383(4) . ?
C1 C20 1.506(4) . ?
C1 C31 1.389(4) . ?
C4 H4 0.9300 . ?
C4 C8 1.389(4) . ?
C4 C18 1.387(4) . ?
C6 C16 1.385(4) . ?
C6 C13 1.390(4) . ?
C6 C27 1.519(4) . ?
C8 H8 0.9300 . ?
C10 C22 1.481(4) . ?
C10 C30 1.396(4) . ?
C10 C29 1.386(4) . ?
C12 C24 1.394(4) . ?
C12 C19 1.389(4) . ?
C12 C5 1.497(4) . ?
C14 C26 1.486(4) . ?
C14 C34 1.392(4) . ?
C14 C36 1.393(4) . ?
C16 H16 0.9300 . ?
C16 C24 1.383(4) . ?
C18 C21 1.506(4) . ?
C18 C17 1.386(4) . ?
C22 C32 1.390(4) . ?
C22 C33 1.394(4) . ?
C24 H24 0.9300 . ?
C26 C11 1.392(4) . ?
C26 C7 1.390(4) . ?
C28 H28 0.9300 . ?
C28 C29 1.369(4) . ?
C30 H30 0.9300 . ?
C30 C15 1.375(4) . ?
C32 H32 0.9300 . ?
C32 C9 1.396(4) . ?
C34 H34 0.9300 . ?
C34 C23 1.372(4) . ?
C36 H36 0.9300 . ?
C36 C2 1.371(4) . ?
C9 H9 0.9300 . ?
C19 H19 0.9300 . ?
C19 C13 1.381(4) . ?
C21 H21A 0.9700 . ?
C21 H21B 0.9700 . ?
C11 H11 0.9300 . ?
C11 C3 1.373(4) . ?
C23 H23 0.9300 . ?
C3 H3 0.9300 . ?
C25 H25 0.9300 . ?
C25 C7 1.386(4) . ?
C13 H13 0.9300 . ?
C27 H27A 0.9700 . ?
C27 H27B 0.9700 . ?
C7 H7 0.9300 . ?
C29 H29 0.9300 . ?
C15 H15 0.9300 . ?
C31 H31 0.9300 . ?
C31 C17 1.379(4) . ?
C2 H2 0.9300 . ?
C33 H33 0.9300 . ?
C33 C35 1.371(4) . ?
C17 H17 0.9300 . ?
C35 H35 0.9300 . ?
O17 H17A 0.8497 . ?
O17 H17B 0.8502 . ?
O9 H9A 0.8501 . ?
O9 H9B 0.8503 . ?

loop_
_geom_torsion_atom_site_label_1
_geom_torsion_atom_site_label_2
_geom_torsion_atom_site_label_3
_geom_torsion_atom_site_label_4
_geom_torsion
_geom_torsion_site_symmetry_1
_geom_torsion_site_symmetry_2
_geom_torsion_site_symmetry_3
_geom_torsion_site_symmetry_4
_geom_torsion_publ_flag
Fe1 O1 C5 O2 -10.1(3) . . . . ?
Fe1 O1 C5 C12 167.4(2) . . . . ?
Fe1 O4 C20 O3 10.0(4) 2_566 . . . ?
Fe1 O4 C20 C1 -169.84(18) 2_566 . . . ?
Fe1 O3 C20 O4 -76.1(6) . . . . ?
Fe1 O3 C20 C1 103.7(5) . . . . ?
Fe1 O2 C5 O1 8.9(3) . . . . ?
Fe1 O2 C5 C12 -168.5(3) . . . . ?
Fe1 N1 C3 C11 -177.6(2) 1_654 . . . ?
Fe1 N1 C25 C7 177.8(2) 1_654 . . . ?
Fe1 N3 C9 C32 165.1(2) 1_556 . . . ?
Fe1 N3 C35 C33 -165.0(3) 1_556 . . . ?
O8 Mo2 O10 Mo4 126.21(14) . . . 2_655 ?
O8 Mo2 O12 Mo1 -123.22(13) . . . 2_655 ?
O8 Mo2 O12 Mo3 11.13(17) . . . . ?
O10 Mo2 O8 Mo4 -124.31(13) . . . . ?
O10 Mo2 O8 Mo1 7.10(16) . . . . ?
O10 Mo2 O12 Mo1 -4.44(17) . . . 2_655 ?
O10 Mo2 O12 Mo3 129.91(13) . . . . ?
O12 Mo2 O8 Mo4 -5.63(16) . . . . ?
O12 Mo2 O8 Mo1 125.77(13) . . . . ?
O12 Mo2 O10 Mo4 6.69(17) . . . 2_655 ?
O13 Mo2 O8 Mo4 114.90(14) . . . . ?
O13 Mo2 O8 Mo1 -113.69(15) . . . . ?
O13 Mo2 O10 Mo4 -113.63(15) . . . 2_655 ?
O13 Mo2 O12 Mo1 116.37(15) . . . 2_655 ?
O13 Mo2 O12 Mo3 -109.28(15) . . . . ?
N1 C25 C7 C26 0.1(5) . . . . ?
N4 C28 C29 C10 -0.8(5) . . . . ?
C1 C31 C17 C18 -1.2(5) . . . . ?
C4 C18 C21 N4 -103.6(3) . . . . ?
C4 C18 C17 C31 2.1(5) . . . . ?
C6 C16 C24 C12 1.4(4) . . . . ?
C8 C1 C20 O4 158.4(3) . . . . ?
C8 C1 C20 O3 -21.5(4) . . . . ?
C8 C1 C31 C17 -0.7(5) . . . . ?
C8 C4 C18 C21 178.9(3) . . . . ?
C8 C4 C18 C17 -1.1(4) . . . . ?
C10 C22 C32 C9 -175.5(3) . . . . ?
C10 C22 C33 C35 176.4(3) . . . . ?
C10 C30 C15 N4 -2.4(5) . . . . ?
C12 C19 C13 C6 1.4(5) . . . . ?
C14 C26 C11 C3 -173.8(3) . . . . ?
C14 C26 C7 C25 174.2(3) . . . . ?
C14 C34 C23 N2 0.2(5) . . . . ?
C14 C36 C2 N2 -0.6(5) . . . . ?
C16 C6 C13 C19 0.9(5) . . . . ?
C16 C6 C27 N2 -124.1(3) . . . . ?
C18 C4 C8 C1 -0.8(4) . . . . ?
C20 C1 C8 C4 -175.6(3) . . . . ?
C20 C1 C31 C17 176.6(3) . . . . ?
C22 C10 C30 C15 -175.4(3) . . . . ?
C22 C10 C29 C28 177.0(3) . . . . ?
C22 C32 C9 N3 -1.1(5) . . . . ?
C22 C33 C35 N3 -0.8(6) . . . . ?
C24 C12 C19 C13 -2.3(4) . . . . ?
C24 C12 C5 O1 32.5(4) . . . . ?
C24 C12 C5 O2 -150.0(3) . . . . ?
C26 C14 C34 C23 177.6(3) . . . . ?
C26 C14 C36 C2 -177.3(3) . . . . ?
C26 C11 C3 N1 -0.8(5) . . . . ?
C28 N4 C21 C18 72.1(3) . . . . ?
C28 N4 C15 C30 -1.5(5) . . . . ?
C30 C10 C22 C32 -28.7(5) . . . . ?
C30 C10 C22 C33 152.3(3) . . . . ?
C30 C10 C29 C28 -3.0(5) . . . . ?
C32 C22 C33 C35 -2.6(5) . . . . ?
C34 C14 C26 C11 26.0(4) . . . . ?
C34 C14 C26 C7 -150.3(3) . . . . ?
C34 C14 C36 C2 -0.1(5) . . . . ?
C36 C14 C26 C11 -156.8(3) . . . . ?
C36 C14 C26 C7 26.9(4) . . . . ?
C36 C14 C34 C23 0.3(4) . . . . ?
C9 N3 C35 C33 3.4(5) . . . . ?
C19 C12 C24 C16 0.9(4) . . . . ?
C19 C12 C5 O1 -145.8(3) . . . . ?
C19 C12 C5 O2 31.7(4) . . . . ?
C5 C12 C24 C16 -177.4(3) . . . . ?
C5 C12 C19 C13 175.9(3) . . . . ?
C21 N4 C28 C29 -173.4(3) . . . . ?
C21 N4 C15 C30 175.0(3) . . . . ?
C21 C18 C17 C31 -177.9(3) . . . . ?
C11 C26 C7 C25 -2.2(4) . . . . ?
C23 N2 C27 C6 -101.3(3) . . . . ?
C23 N2 C2 C36 1.1(5) . . . . ?
C3 N1 C25 C7 1.7(5) . . . . ?
C25 N1 C3 C11 -1.3(5) . . . . ?
C13 C6 C16 C24 -2.3(4) . . . . ?
C13 C6 C27 N2 57.7(4) . . . . ?
C27 N2 C23 C34 176.9(3) . . . . ?
C27 N2 C2 C36 -176.7(3) . . . . ?
C27 C6 C16 C24 179.4(3) . . . . ?
C27 C6 C13 C19 179.2(3) . . . . ?
C7 C26 C11 C3 2.6(5) . . . . ?
C29 C10 C22 C32 151.3(3) . . . . ?
C29 C10 C22 C33 -27.7(5) . . . . ?
C29 C10 C30 C15 4.6(5) . . . . ?
C15 N4 C28 C29 3.2(5) . . . . ?
C15 N4 C21 C18 -104.5(3) . . . . ?
C31 C1 C8 C4 1.7(4) . . . . ?
C31 C1 C20 O4 -18.9(4) . . . . ?
C31 C1 C20 O3 161.2(3) . . . . ?
C2 N2 C23 C34 -0.9(5) . . . . ?
C2 N2 C27 C6 76.4(4) . . . . ?
C33 C22 C32 C9 3.5(5) . . . . ?
C17 C18 C21 N4 76.4(4) . . . . ?
C35 N3 C9 C32 -2.4(5) . . . . ?

loop_
_smtbx_masks_void_nr
_smtbx_masks_void_average_x
_smtbx_masks_void_average_y
_smtbx_masks_void_average_z
_smtbx_masks_void_volume
_smtbx_masks_void_count_electrons
_smtbx_masks_void_content
1 -0.039 0.128 0.557 11.4 0.0 ?
2 0.000 0.500 0.000 143.4 29.2 ?
3 0.039 0.872 0.443 11.4 0.0 ?
